data_7129285
loop_
_publ_author_name
'Jadhav, Sandip B.'
'Maurya, Sundaram'
'Navaneetha, N.'
'Chegondi, Rambabu'

_publ_section_title
;
 Rh(III)-Catalyzed Diastereoselective Cascade Annulation of Enone-Tethered
 Cyclohexadienones via a C(sp2)&#x2212;H Bond Activation
;
_journal_name_full 'Chemical Communications'
_journal_paper_doi 10.1039/D1CC05941F
_journal_year 2021
_chemical_formula_moiety 'C25 H24 Br N O5'
_chemical_formula_sum 'C25 H24 Br N O5'
_chemical_formula_weight 498.36
_space_group_crystal_system monoclinic
_space_group_IT_number 14
_space_group_name_Hall '-P 2yn'
_space_group_name_H-M_alt 'P 1 21/n 1'
_atom_sites_solution_hydrogens mixed
_audit_creation_method SHELXL-2018/3
_audit_update_record
;
2021-08-04 deposited with the CCDC.	2021-11-22 downloaded from the CCDC.
;
_cell_angle_alpha 90
_cell_angle_beta 106.607(8)
_cell_angle_gamma 90
_cell_formula_units_Z 4
_cell_length_a 12.333(5)
_cell_length_b 13.046(5)
_cell_length_c 15.250(5)
_cell_measurement_reflns_used 9985
_cell_measurement_temperature 293(2)
_cell_measurement_theta_max 27.906
_cell_measurement_theta_min 2.327
_cell_volume 2351.3(15)
_computing_cell_refinement '<i>SAINT</i> (Bruker, 2016)'
_computing_data_collection '<i>APEX3</i> (Bruker, 2016)'
_computing_data_reduction 'Bruker SAINT'
_computing_structure_refinement 'SHELXL-2018/3 (Sheldrick, 2018)'
_computing_structure_solution '<i>SHELXT</i> (Sheldrick, 2015)'
_diffrn_ambient_temperature 293(2)
_diffrn_measured_fraction_theta_full 0.998
_diffrn_measured_fraction_theta_max 0.999
_diffrn_measurement_device_type 'Bruker D8 QUEST PHOTON-100'
_diffrn_measurement_method '\w and \f'
_diffrn_radiation_type MoK\a
_diffrn_radiation_wavelength 0.71073
_diffrn_reflns_av_R_equivalents 0.0623
_diffrn_reflns_av_unetI/netI 0.0395
_diffrn_reflns_Laue_measured_fraction_full 0.998
_diffrn_reflns_Laue_measured_fraction_max 0.999
_diffrn_reflns_limit_h_max 16
_diffrn_reflns_limit_h_min -13
_diffrn_reflns_limit_k_max 16
_diffrn_reflns_limit_k_min -16
_diffrn_reflns_limit_l_max 19
_diffrn_reflns_limit_l_min -19
_diffrn_reflns_number 37041
_diffrn_reflns_point_group_measured_fraction_full 0.998
_diffrn_reflns_point_group_measured_fraction_max 0.999
_diffrn_reflns_theta_full 25.242
_diffrn_reflns_theta_max 27.499
_diffrn_reflns_theta_min 2.093
_diffrn_source microfocus
_exptl_absorpt_coefficient_mu 1.784
_exptl_absorpt_correction_T_max 0.7461
_exptl_absorpt_correction_T_min 0.6352
_exptl_absorpt_correction_type multi-scan
_exptl_absorpt_process_details
;
 SADABS 2016/2: Krause, L., Herbst-Irmer, R., Sheldrick G.M. & Stalke D.,
 J. Appl. Cryst. 48 (2015) 3-10
;
_exptl_crystal_density_diffrn 1.408
_exptl_crystal_description BLOCK
_exptl_crystal_F_000 1024
_exptl_crystal_recrystallization_method 'Re-crystallisation from solvent: Dichloromethane and Hexane (3:7)'
_exptl_crystal_size_max 0.250
_exptl_crystal_size_mid 0.200
_exptl_crystal_size_min 0.170
_refine_diff_density_max 0.392
_refine_diff_density_min -0.297
_refine_diff_density_rms 0.041
_refine_ls_extinction_method none
_refine_ls_goodness_of_fit_ref 1.039
_refine_ls_hydrogen_treatment mixed
_refine_ls_matrix_type full
_refine_ls_number_parameters 304
_refine_ls_number_reflns 5393
_refine_ls_number_restraints 6
_refine_ls_restrained_S_all 1.039
_refine_ls_R_factor_all 0.0563
_refine_ls_R_factor_gt 0.0354
_refine_ls_shift/su_max 0.001
_refine_ls_shift/su_mean 0.000
_refine_ls_structure_factor_coef Fsqd
_refine_ls_weighting_details 'w=1/[\s^2^(Fo^2^)+(0.0421P)^2^+0.4928P] where P=(Fo^2^+2Fc^2^)/3'
_refine_ls_weighting_scheme calc
_refine_ls_wR_factor_gt 0.0870
_refine_ls_wR_factor_ref 0.0939
_reflns_Friedel_coverage 0.000
_reflns_number_gt 4024
_reflns_number_total 5393
_reflns_threshold_expression 'I > 2\s(I)'
_cod_data_source_file d1cc05941f2.cif
_cod_data_source_block KB23_0m
_cod_original_cell_volume 2351.2(15)
_cod_original_sg_symbol_H-M 'P 21/n'
_cod_database_code 7129285
_shelx_shelxl_version_number 2018/3
_shelx_space_group_comment
;
The symmetry employed for this shelxl refinement is uniquely defined
by the following loop, which should always be used as a source of
symmetry information in preference to the above space-group names.
They are only intended as comments.
;
_shelx_estimated_absorpt_t_min 0.664
_shelx_estimated_absorpt_t_max 0.751

loop_
_space_group_symop_operation_xyz
'x, y, z'
'-x+1/2, y+1/2, -z+1/2'
'-x, -y, -z'
'x-1/2, -y-1/2, z-1/2'

loop_
_atom_site_label
_atom_site_type_symbol
_atom_site_fract_x
_atom_site_fract_y
_atom_site_fract_z
_atom_site_U_iso_or_equiv
_atom_site_adp_type
_atom_site_occupancy
_atom_site_site_symmetry_order
_atom_site_calc_flag
_atom_site_refinement_flags_posn
_atom_site_refinement_flags_adp
_atom_site_refinement_flags_occupancy
_atom_site_disorder_assembly
_atom_site_disorder_group
C1 C 0.53399(18) 0.37541(15) 0.45146(14) 0.0451(5) Uani 1 1 d . . . . .
C2 C 0.62506(19) 0.38183(16) 0.53722(14) 0.0505(5) Uani 1 1 d . . . . .
H2 H 0.614945 0.351509 0.589516 0.061 Uiso 1 1 calc R U . . .
C3 C 0.72088(19) 0.42926(16) 0.54254(13) 0.0485(5) Uani 1 1 d . . . . .
H3 H 0.776876 0.427157 0.598289 0.058 Uiso 1 1 calc R U . . .
C4 C 0.74700(16) 0.48709(14) 0.46471(12) 0.0372(4) Uani 1 1 d . . . . .
C5 C 0.81852(19) 0.58015(17) 0.50417(14) 0.0552(5) Uani 1 1 d . . . . .
H5A H 0.839921 0.615146 0.456277 0.083 Uiso 1 1 calc R U . . .
H5B H 0.885260 0.558430 0.550298 0.083 Uiso 1 1 calc R U . . .
H5C H 0.775562 0.625636 0.530842 0.083 Uiso 1 1 calc R U . . .
C6 C 0.63773(14) 0.51558(12) 0.39087(11) 0.0313(3) Uani 1 1 d . . . . .
H6 H 0.601555 0.571670 0.414784 0.038 Uiso 1 1 calc R U . . .
C7 C 0.55465(17) 0.42574(15) 0.36897(13) 0.0420(4) Uani 1 1 d . . . . .
H7A H 0.482945 0.450099 0.329520 0.050 Uiso 1 1 calc R U . . .
H7B H 0.583366 0.374613 0.335145 0.050 Uiso 1 1 calc R U . . .
C8 C 0.66594(14) 0.55545(11) 0.30342(11) 0.0292(3) Uani 1 1 d . . . . .
H8 H 0.710435 0.618521 0.319134 0.035 Uiso 1 1 calc R U . . .
C9 C 0.73743(15) 0.47534(13) 0.27092(11) 0.0330(4) Uani 1 1 d . . . . .
H9 H 0.691343 0.413531 0.252631 0.040 Uiso 1 1 calc R U . . .
C10 C 0.84090(17) 0.44712(15) 0.35036(13) 0.0451(5) Uani 1 1 d . . . . .
H10A H 0.883219 0.393513 0.330691 0.054 Uiso 1 1 calc R U . . .
H10B H 0.889778 0.506536 0.366905 0.054 Uiso 1 1 calc R U . . .
C11 C 0.77788(15) 0.50991(13) 0.19035(12) 0.0343(4) Uani 1 1 d . . . . .
C12 C 0.84833(18) 0.59489(15) 0.19917(14) 0.0477(5) Uani 1 1 d . . . . .
H12 H 0.864412 0.633453 0.252641 0.057 Uiso 1 1 calc R U . . .
C13 C 0.8950(2) 0.62349(16) 0.13071(16) 0.0564(6) Uani 1 1 d . . . . .
H13 H 0.943633 0.679409 0.139107 0.068 Uiso 1 1 calc R U . . .
C14 C 0.8695(2) 0.56929(18) 0.05003(16) 0.0578(6) Uani 1 1 d . . . . .
H14 H 0.901018 0.588128 0.003837 0.069 Uiso 1 1 calc R U . . .
C15 C 0.79654(18) 0.48659(16) 0.03808(13) 0.0474(5) Uani 1 1 d . . . . .
H15 H 0.778226 0.450751 -0.016922 0.057 Uiso 1 1 calc R U . . .
C16 C 0.75019(15) 0.45621(13) 0.10703(12) 0.0349(4) Uani 1 1 d . . . . .
C17 C 0.67360(15) 0.36423(13) 0.09136(12) 0.0355(4) Uani 1 1 d . . . . .
C18 C 0.4220(2) 0.3015(2) 0.0254(2) 0.0865(9) Uani 1 1 d . . . . .
H18A H 0.385785 0.365908 0.005346 0.130 Uiso 1 1 calc R U . . .
H18B H 0.449340 0.300717 0.090970 0.130 Uiso 1 1 calc R U . . .
H18C H 0.368607 0.246830 0.005018 0.130 Uiso 1 1 calc R U . . .
C19 C 0.55641(14) 0.58052(12) 0.23096(11) 0.0313(4) Uani 1 1 d . . . . .
C20 C 0.48923(14) 0.67142(12) 0.24512(11) 0.0310(3) Uani 1 1 d . . . . .
C21 C 0.53702(15) 0.75216(13) 0.30270(14) 0.0427(4) Uani 1 1 d . . . . .
H21 H 0.613548 0.750594 0.334514 0.051 Uiso 1 1 calc R U . . .
C22 C 0.47141(18) 0.83493(15) 0.31300(15) 0.0490(5) Uani 1 1 d . . . . .
H22 H 0.503683 0.889432 0.350783 0.059 Uiso 1 1 calc R U . . .
C23 C 0.35858(17) 0.83557(16) 0.26696(13) 0.0460(5) Uani 1 1 d . . . . .
C24 C 0.30785(17) 0.75630(17) 0.21000(13) 0.0497(5) Uani 1 1 d . . . . .
H24 H 0.230820 0.757563 0.179758 0.060 Uiso 1 1 calc R U . . .
C25 C 0.37416(15) 0.67562(15) 0.19922(12) 0.0403(4) Uani 1 1 d . . . . .
H25 H 0.341391 0.622249 0.160193 0.048 Uiso 1 1 calc R U . . .
H1N H 0.573(2) 0.4237(18) -0.0230(16) 0.060 Uiso 1 1 d . U . . .
N1 N 0.58878(15) 0.36985(13) 0.01333(12) 0.0484(4) Uani 1 1 d . . . . .
O1 O 0.44776(14) 0.32754(13) 0.44613(11) 0.0668(4) Uani 1 1 d . . . . .
O2 O 0.80996(12) 0.41282(10) 0.42849(9) 0.0458(3) Uani 1 1 d . . . . .
O3 O 0.68706(11) 0.29157(9) 0.14361(9) 0.0450(3) Uani 1 1 d . . . . .
O4 O 0.51386(13) 0.28816(10) -0.01177(10) 0.0575(4) Uani 1 1 d . . . . .
O5 O 0.52037(12) 0.52590(9) 0.16416(9) 0.0460(3) Uani 1 1 d . . . . .
Br1 Br 0.2762(3) 0.9555(2) 0.2795(2) 0.0707(5) Uani 0.59(2) 1 d . U P A 1
Br1D Br 0.2604(7) 0.9380(8) 0.2880(5) 0.0909(13) Uani 0.41(2) 1 d . U P A 2

loop_
_atom_site_aniso_label
_atom_site_aniso_U_11
_atom_site_aniso_U_22
_atom_site_aniso_U_33
_atom_site_aniso_U_23
_atom_site_aniso_U_13
_atom_site_aniso_U_12
C1 0.0539(12) 0.0412(10) 0.0477(12) 0.0012(8) 0.0263(10) 0.0003(9)
C2 0.0666(14) 0.0532(11) 0.0385(11) 0.0114(9) 0.0257(10) 0.0058(10)
C3 0.0601(13) 0.0558(12) 0.0270(9) 0.0052(8) 0.0082(9) 0.0111(10)
C4 0.0411(10) 0.0401(9) 0.0290(9) 0.0013(7) 0.0078(8) 0.0054(8)
C5 0.0531(13) 0.0581(12) 0.0428(12) -0.0021(10) -0.0051(10) -0.0055(10)
C6 0.0352(9) 0.0323(8) 0.0261(8) -0.0002(7) 0.0081(7) 0.0042(7)
C7 0.0439(11) 0.0483(10) 0.0340(10) 0.0021(8) 0.0114(8) -0.0070(8)
C8 0.0328(8) 0.0270(8) 0.0271(8) -0.0001(6) 0.0074(7) 0.0016(6)
C9 0.0388(9) 0.0306(8) 0.0313(9) 0.0000(7) 0.0129(7) 0.0022(7)
C10 0.0432(11) 0.0532(11) 0.0410(11) 0.0097(9) 0.0155(9) 0.0165(9)
C11 0.0369(9) 0.0322(8) 0.0355(9) 0.0028(7) 0.0131(8) 0.0047(7)
C12 0.0561(12) 0.0409(10) 0.0488(12) -0.0033(9) 0.0193(10) -0.0067(9)
C13 0.0632(14) 0.0481(11) 0.0638(14) 0.0079(10) 0.0275(12) -0.0116(10)
C14 0.0635(14) 0.0672(14) 0.0514(13) 0.0142(11) 0.0305(11) -0.0025(11)
C15 0.0521(12) 0.0582(12) 0.0333(10) 0.0033(9) 0.0146(9) 0.0018(10)
C16 0.0351(9) 0.0374(9) 0.0316(9) 0.0042(7) 0.0085(7) 0.0051(7)
C17 0.0378(9) 0.0373(9) 0.0315(9) -0.0033(7) 0.0102(7) 0.0069(7)
C18 0.0597(16) 0.0637(16) 0.135(3) -0.0267(17) 0.0267(17) -0.0168(12)
C19 0.0352(9) 0.0296(8) 0.0287(9) 0.0033(7) 0.0083(7) -0.0008(7)
C20 0.0320(8) 0.0324(8) 0.0286(8) 0.0054(7) 0.0085(7) 0.0002(6)
C21 0.0310(9) 0.0378(9) 0.0547(12) -0.0055(8) 0.0050(8) 0.0018(7)
C22 0.0450(11) 0.0393(10) 0.0587(13) -0.0094(9) 0.0084(9) 0.0058(8)
C23 0.0468(11) 0.0543(11) 0.0372(10) 0.0048(9) 0.0127(9) 0.0209(9)
C24 0.0358(10) 0.0727(14) 0.0362(10) 0.0024(10) 0.0034(8) 0.0116(9)
C25 0.0351(10) 0.0500(10) 0.0319(9) -0.0011(8) 0.0032(8) -0.0017(8)
N1 0.0507(10) 0.0464(9) 0.0389(9) 0.0003(7) -0.0016(8) -0.0048(8)
O1 0.0663(11) 0.0751(10) 0.0679(10) 0.0061(8) 0.0333(9) -0.0184(9)
O2 0.0526(8) 0.0480(7) 0.0384(7) 0.0126(6) 0.0156(6) 0.0204(6)
O3 0.0526(8) 0.0338(6) 0.0433(7) 0.0033(6) 0.0051(6) 0.0027(6)
O4 0.0568(9) 0.0465(8) 0.0581(9) -0.0167(7) -0.0015(7) -0.0042(7)
O5 0.0520(8) 0.0429(7) 0.0342(7) -0.0070(6) -0.0018(6) 0.0053(6)
Br1 0.0785(10) 0.0716(10) 0.0613(5) 0.0044(7) 0.0188(7) 0.0441(5)
Br1D 0.0701(15) 0.124(2) 0.0646(14) -0.0294(13) -0.0041(10) 0.0595(16)

loop_
_atom_type_symbol
_atom_type_description
_atom_type_scat_dispersion_real
_atom_type_scat_dispersion_imag
_atom_type_scat_source
C C 0.0033 0.0016 'International Tables Vol C Tables 4.2.6.8 and 6.1.1.4'
H H 0.0000 0.0000 'International Tables Vol C Tables 4.2.6.8 and 6.1.1.4'
N N 0.0061 0.0033 'International Tables Vol C Tables 4.2.6.8 and 6.1.1.4'
O O 0.0106 0.0060 'International Tables Vol C Tables 4.2.6.8 and 6.1.1.4'
Br Br -0.2901 2.4595 'International Tables Vol C Tables 4.2.6.8 and 6.1.1.4'

loop_
_geom_angle_atom_site_label_1
_geom_angle_atom_site_label_2
_geom_angle_atom_site_label_3
_geom_angle
_geom_angle_site_symmetry_1
_geom_angle_site_symmetry_3
_geom_angle_publ_flag
O1 C1 C2 121.51(18) . . ?
O1 C1 C7 121.50(19) . . ?
C2 C1 C7 116.91(17) . . ?
C3 C2 C1 121.91(18) . . ?
C3 C2 H2 119.0 . . ?
C1 C2 H2 119.0 . . ?
C2 C3 C4 125.01(19) . . ?
C2 C3 H3 117.5 . . ?
C4 C3 H3 117.5 . . ?
O2 C4 C3 102.88(14) . . ?
O2 C4 C5 111.84(16) . . ?
C3 C4 C5 108.46(16) . . ?
O2 C4 C6 109.68(14) . . ?
C3 C4 C6 110.87(16) . . ?
C5 C4 C6 112.68(15) . . ?
C4 C5 H5A 109.5 . . ?
C4 C5 H5B 109.5 . . ?
H5A C5 H5B 109.5 . . ?
C4 C5 H5C 109.5 . . ?
H5A C5 H5C 109.5 . . ?
H5B C5 H5C 109.5 . . ?
C7 C6 C4 111.56(14) . . ?
C7 C6 C8 111.58(14) . . ?
C4 C6 C8 110.14(14) . . ?
C7 C6 H6 107.8 . . ?
C4 C6 H6 107.8 . . ?
C8 C6 H6 107.8 . . ?
C1 C7 C6 114.52(16) . . ?
C1 C7 H7A 108.6 . . ?
C6 C7 H7A 108.6 . . ?
C1 C7 H7B 108.6 . . ?
C6 C7 H7B 108.6 . . ?
H7A C7 H7B 107.6 . . ?
C19 C8 C9 112.65(14) . . ?
C19 C8 C6 108.96(14) . . ?
C9 C8 C6 109.71(12) . . ?
C19 C8 H8 108.5 . . ?
C9 C8 H8 108.5 . . ?
C6 C8 H8 108.5 . . ?
C11 C9 C10 108.58(15) . . ?
C11 C9 C8 114.17(13) . . ?
C10 C9 C8 109.46(14) . . ?
C11 C9 H9 108.2 . . ?
C10 C9 H9 108.2 . . ?
C8 C9 H9 108.2 . . ?
O2 C10 C9 112.05(16) . . ?
O2 C10 H10A 109.2 . . ?
C9 C10 H10A 109.2 . . ?
O2 C10 H10B 109.2 . . ?
C9 C10 H10B 109.2 . . ?
H10A C10 H10B 107.9 . . ?
C12 C11 C16 117.94(16) . . ?
C12 C11 C9 119.89(16) . . ?
C16 C11 C9 122.12(16) . . ?
C13 C12 C11 121.75(19) . . ?
C13 C12 H12 119.1 . . ?
C11 C12 H12 119.1 . . ?
C14 C13 C12 120.0(2) . . ?
C14 C13 H13 120.0 . . ?
C12 C13 H13 120.0 . . ?
C13 C14 C15 119.53(19) . . ?
C13 C14 H14 120.2 . . ?
C15 C14 H14 120.2 . . ?
C14 C15 C16 121.01(19) . . ?
C14 C15 H15 119.5 . . ?
C16 C15 H15 119.5 . . ?
C15 C16 C11 119.70(17) . . ?
C15 C16 C17 118.87(16) . . ?
C11 C16 C17 121.40(15) . . ?
O3 C17 N1 123.21(17) . . ?
O3 C17 C16 123.70(16) . . ?
N1 C17 C16 113.09(15) . . ?
O4 C18 H18A 109.5 . . ?
O4 C18 H18B 109.5 . . ?
H18A C18 H18B 109.5 . . ?
O4 C18 H18C 109.5 . . ?
H18A C18 H18C 109.5 . . ?
H18B C18 H18C 109.5 . . ?
O5 C19 C20 119.95(15) . . ?
O5 C19 C8 121.28(15) . . ?
C20 C19 C8 118.70(14) . . ?
C21 C20 C25 118.36(16) . . ?
C21 C20 C19 122.63(15) . . ?
C25 C20 C19 119.02(15) . . ?
C22 C21 C20 120.43(17) . . ?
C22 C21 H21 119.8 . . ?
C20 C21 H21 119.8 . . ?
C23 C22 C21 119.22(18) . . ?
C23 C22 H22 120.4 . . ?
C21 C22 H22 120.4 . . ?
C22 C23 C24 122.02(17) . . ?
C22 C23 Br1D 121.6(3) . . ?
C24 C23 Br1D 116.0(3) . . ?
C22 C23 Br1 116.54(19) . . ?
C24 C23 Br1 121.33(18) . . ?
C25 C24 C23 118.16(18) . . ?
C25 C24 H24 120.9 . . ?
C23 C24 H24 120.9 . . ?
C24 C25 C20 121.80(17) . . ?
C24 C25 H25 119.1 . . ?
C20 C25 H25 119.1 . . ?
C17 N1 O4 119.34(16) . . ?
C17 N1 H1N 125.0(16) . . ?
O4 N1 H1N 115.6(16) . . ?
C10 O2 C4 114.25(13) . . ?
N1 O4 C18 109.93(16) . . ?

loop_
_geom_bond_atom_site_label_1
_geom_bond_atom_site_label_2
_geom_bond_distance
_geom_bond_site_symmetry_2
_geom_bond_publ_flag
C1 O1 1.216(2) . ?
C1 C2 1.463(3) . ?
C1 C7 1.504(3) . ?
C2 C3 1.316(3) . ?
C2 H2 0.9300 . ?
C3 C4 1.517(3) . ?
C3 H3 0.9300 . ?
C4 O2 1.446(2) . ?
C4 C5 1.520(3) . ?
C4 C6 1.535(2) . ?
C5 H5A 0.9600 . ?
C5 H5B 0.9600 . ?
C5 H5C 0.9600 . ?
C6 C7 1.530(2) . ?
C6 C8 1.560(2) . ?
C6 H6 0.9800 . ?
C7 H7A 0.9700 . ?
C7 H7B 0.9700 . ?
C8 C19 1.516(2) . ?
C8 C9 1.538(2) . ?
C8 H8 0.9800 . ?
C9 C11 1.521(2) . ?
C9 C10 1.532(3) . ?
C9 H9 0.9800 . ?
C10 O2 1.423(2) . ?
C10 H10A 0.9700 . ?
C10 H10B 0.9700 . ?
C11 C12 1.391(3) . ?
C11 C16 1.405(2) . ?
C12 C13 1.380(3) . ?
C12 H12 0.9300 . ?
C13 C14 1.375(3) . ?
C13 H13 0.9300 . ?
C14 C15 1.383(3) . ?
C14 H14 0.9300 . ?
C15 C16 1.390(3) . ?
C15 H15 0.9300 . ?
C16 C17 1.503(2) . ?
C17 O3 1.219(2) . ?
C17 N1 1.343(2) . ?
C18 O4 1.414(3) . ?
C18 H18A 0.9600 . ?
C18 H18B 0.9600 . ?
C18 H18C 0.9600 . ?
C19 O5 1.218(2) . ?
C19 C20 1.497(2) . ?
C20 C21 1.390(2) . ?
C20 C25 1.392(2) . ?
C21 C22 1.385(3) . ?
C21 H21 0.9300 . ?
C22 C23 1.368(3) . ?
C22 H22 0.9300 . ?
C23 C24 1.380(3) . ?
C23 Br1D 1.891(5) . ?
C23 Br1 1.905(3) . ?
C24 C25 1.371(3) . ?
C24 H24 0.9300 . ?
C25 H25 0.9300 . ?
N1 O4 1.391(2) . ?
N1 H1N 0.88(2) . ?

loop_
_geom_torsion_atom_site_label_1
_geom_torsion_atom_site_label_2
_geom_torsion_atom_site_label_3
_geom_torsion_atom_site_label_4
_geom_torsion
_geom_torsion_site_symmetry_1
_geom_torsion_site_symmetry_2
_geom_torsion_site_symmetry_3
_geom_torsion_site_symmetry_4
_geom_torsion_publ_flag
O1 C1 C2 C3 176.6(2) . . . . ?
C7 C1 C2 C3 0.0(3) . . . . ?
C1 C2 C3 C4 3.6(3) . . . . ?
C2 C3 C4 O2 -97.5(2) . . . . ?
C2 C3 C4 C5 143.9(2) . . . . ?
C2 C3 C4 C6 19.7(3) . . . . ?
O2 C4 C6 C7 68.48(18) . . . . ?
C3 C4 C6 C7 -44.46(19) . . . . ?
C5 C4 C6 C7 -166.23(16) . . . . ?
O2 C4 C6 C8 -56.01(18) . . . . ?
C3 C4 C6 C8 -168.95(14) . . . . ?
C5 C4 C6 C8 69.28(19) . . . . ?
O1 C1 C7 C6 156.22(18) . . . . ?
C2 C1 C7 C6 -27.1(2) . . . . ?
C4 C6 C7 C1 49.6(2) . . . . ?
C8 C6 C7 C1 173.23(15) . . . . ?
C7 C6 C8 C19 54.16(18) . . . . ?
C4 C6 C8 C19 178.64(13) . . . . ?
C7 C6 C8 C9 -69.59(18) . . . . ?
C4 C6 C8 C9 54.89(18) . . . . ?
C19 C8 C9 C11 63.11(19) . . . . ?
C6 C8 C9 C11 -175.33(14) . . . . ?
C19 C8 C9 C10 -174.95(14) . . . . ?
C6 C8 C9 C10 -53.39(18) . . . . ?
C11 C9 C10 O2 -179.41(14) . . . . ?
C8 C9 C10 O2 55.36(19) . . . . ?
C10 C9 C11 C12 -60.9(2) . . . . ?
C8 C9 C11 C12 61.5(2) . . . . ?
C10 C9 C11 C16 116.49(18) . . . . ?
C8 C9 C11 C16 -121.10(18) . . . . ?
C16 C11 C12 C13 -3.3(3) . . . . ?
C9 C11 C12 C13 174.20(18) . . . . ?
C11 C12 C13 C14 2.0(3) . . . . ?
C12 C13 C14 C15 0.3(3) . . . . ?
C13 C14 C15 C16 -1.2(3) . . . . ?
C14 C15 C16 C11 -0.2(3) . . . . ?
C14 C15 C16 C17 -178.55(18) . . . . ?
C12 C11 C16 C15 2.4(3) . . . . ?
C9 C11 C16 C15 -175.06(16) . . . . ?
C12 C11 C16 C17 -179.33(16) . . . . ?
C9 C11 C16 C17 3.2(3) . . . . ?
C15 C16 C17 O3 127.11(19) . . . . ?
C11 C16 C17 O3 -51.2(2) . . . . ?
C15 C16 C17 N1 -52.5(2) . . . . ?
C11 C16 C17 N1 129.20(18) . . . . ?
C9 C8 C19 O5 15.2(2) . . . . ?
C6 C8 C19 O5 -106.81(18) . . . . ?
C9 C8 C19 C20 -167.95(13) . . . . ?
C6 C8 C19 C20 70.06(17) . . . . ?
O5 C19 C20 C21 -160.95(17) . . . . ?
C8 C19 C20 C21 22.1(2) . . . . ?
O5 C19 C20 C25 19.3(2) . . . . ?
C8 C19 C20 C25 -157.65(15) . . . . ?
C25 C20 C21 C22 -0.7(3) . . . . ?
C19 C20 C21 C22 179.54(17) . . . . ?
C20 C21 C22 C23 1.0(3) . . . . ?
C21 C22 C23 C24 -0.3(3) . . . . ?
C21 C22 C23 Br1D 172.8(5) . . . . ?
C21 C22 C23 Br1 -176.64(18) . . . . ?
C22 C23 C24 C25 -0.8(3) . . . . ?
Br1D C23 C24 C25 -174.2(5) . . . . ?
Br1 C23 C24 C25 175.39(18) . . . . ?
C23 C24 C25 C20 1.1(3) . . . . ?
C21 C20 C25 C24 -0.4(3) . . . . ?
C19 C20 C25 C24 179.36(16) . . . . ?
O3 C17 N1 O4 -2.1(3) . . . . ?
C16 C17 N1 O4 177.49(15) . . . . ?
C9 C10 O2 C4 -59.4(2) . . . . ?
C3 C4 O2 C10 177.24(16) . . . . ?
C5 C4 O2 C10 -66.6(2) . . . . ?
C6 C4 O2 C10 59.2(2) . . . . ?
C17 N1 O4 C18 89.6(2) . . . . ?
